data_7708682
loop_
_publ_author_name
'Meyer, Marco'
'Mardegan, Lorenzo'
'Tordera, Daniel'
'Prescimone, Alessandro'
'Sessolo, Michele'
'Bolink, Henk J.'
'Constable, Edwin C.'
'Housecroft, Catherine E.'

_publ_section_title
;
 A counterion study of a series of [Cu(P^P)(N^N)][A] compounds with
 bis(phosphane) and 6-methyl and 6,6'-dimethyl-substituted 2,2'-bipyridine
 ligands for light-emitting electrochemical cells
;
_journal_name_full 'Dalton Transactions'
_journal_paper_doi 10.1039/D1DT03239A
_journal_year 2021
_chemical_formula_moiety 'C47 H38 Cu N2 O P2, F6 P, 0.5(C H2 Cl2), 0.3(C4 H10 O)'
_chemical_formula_sum 'C48.7 H41.7 Cl Cu F6 N2 O1.3 P3'
_chemical_formula_weight 981.64
_space_group_crystal_system monoclinic
_space_group_IT_number 14
_space_group_name_Hall '-P 2yn'
_space_group_name_H-M_alt 'P 1 21/n 1'
_atom_sites_solution_hydrogens mixed
_atom_sites_solution_primary dual
_audit_creation_date 2021-05-03
_audit_creation_method
;
Olex2 1.3
(compiled 2020.11.12 svn.r5f609507 for OlexSys, GUI svn.r6272)
;
_audit_update_record
;
2021-05-03 deposited with the CCDC.	2021-11-02 downloaded from the CCDC.
;
_cell_angle_alpha 90
_cell_angle_beta 96.379(2)
_cell_angle_gamma 90
_cell_formula_units_Z 4
_cell_length_a 9.7279(9)
_cell_length_b 16.4029(15)
_cell_length_c 29.365(3)
_cell_measurement_reflns_used 9851
_cell_measurement_temperature 150
_cell_measurement_theta_max 70.264
_cell_measurement_theta_min 3.091
_cell_volume 4656.6(8)
_computing_cell_refinement 'SAINT v8.34A (Bruker, 2013)'
_computing_data_collection 'Apex2 (Bruker AXS, 2006)'
_computing_data_reduction 'SAINT v8.34A (Bruker, 2013)'
_computing_molecular_graphics 'Olex2 1.3 (Dolomanov et al., 2009)'
_computing_publication_material 'Olex2 1.3 (Dolomanov et al., 2009)'
_computing_structure_refinement 'SHELXL 2018/3 (Sheldrick, 2015)'
_computing_structure_solution 'SHELXT 2018/2 (Sheldrick, 2018)'
_diffrn_ambient_temperature 150
_diffrn_measured_fraction_theta_full 0.975
_diffrn_measured_fraction_theta_max 0.951
_diffrn_measurement_device Area
_diffrn_measurement_device_type 'Bruker APEX-II CCD'
_diffrn_measurement_method '\f & \w scans'
_diffrn_radiation_monochromator graphite
_diffrn_radiation_probe x-ray
_diffrn_radiation_type 'Cu K\a'
_diffrn_radiation_wavelength 1.54178
_diffrn_reflns_av_R_equivalents 0.0258
_diffrn_reflns_av_unetI/netI 0.0299
_diffrn_reflns_Laue_measured_fraction_full 0.975
_diffrn_reflns_Laue_measured_fraction_max 0.951
_diffrn_reflns_limit_h_max 11
_diffrn_reflns_limit_h_min -10
_diffrn_reflns_limit_k_max 19
_diffrn_reflns_limit_k_min -19
_diffrn_reflns_limit_l_max 34
_diffrn_reflns_limit_l_min -35
_diffrn_reflns_number 27579
_diffrn_reflns_point_group_measured_fraction_full 0.975
_diffrn_reflns_point_group_measured_fraction_max 0.951
_diffrn_reflns_theta_full 67.679
_diffrn_reflns_theta_max 70.291
_diffrn_reflns_theta_min 4.055
_diffrn_source_current 0.6
_diffrn_source_power 0.03
_diffrn_source_voltage 50.0
_diffrn_standards_number 0
_exptl_absorpt_coefficient_mu 2.705
_exptl_absorpt_correction_T_max 0.7534
_exptl_absorpt_correction_T_min 0.6511
_exptl_absorpt_correction_type multi-scan
_exptl_absorpt_process_details
;
SADABS-2012/1 (Bruker,2012) was used for absorption correction.
wR2(int) was 0.0551 before and 0.0378 after correction.
The Ratio of minimum to maximum transmission is 0.8642.
The \l/2 correction factor is 0.0015.
;
_exptl_crystal_colour yellow
_exptl_crystal_colour_primary yellow
_exptl_crystal_density_diffrn 1.400
_exptl_crystal_description block
_exptl_crystal_F_000 2013
_exptl_crystal_recrystallization_method
'The material was recrystallised from a mixture of Et2O and DCM  by solvent layering'
_exptl_crystal_size_max 0.11
_exptl_crystal_size_mid 0.11
_exptl_crystal_size_min 0.08
_refine_diff_density_max 0.697
_refine_diff_density_min -0.353
_refine_diff_density_rms 0.077
_refine_ls_extinction_method none
_refine_ls_goodness_of_fit_ref 1.148
_refine_ls_hydrogen_treatment constr
_refine_ls_matrix_type full
_refine_ls_number_parameters 615
_refine_ls_number_reflns 8442
_refine_ls_number_restraints 34
_refine_ls_restrained_S_all 1.153
_refine_ls_R_factor_all 0.0539
_refine_ls_R_factor_gt 0.0531
_refine_ls_shift/su_max 0.001
_refine_ls_shift/su_mean 0.000
_refine_ls_structure_factor_coef Fsqd
_refine_ls_weighting_details 'w=1/[\s^2^(Fo^2^)+(0.0571P)^2^+7.0759P] where P=(Fo^2^+2Fc^2^)/3'
_refine_ls_weighting_scheme calc
_refine_ls_wR_factor_gt 0.1414
_refine_ls_wR_factor_ref 0.1420
_reflns_Friedel_coverage 0.000
_reflns_number_gt 8258
_reflns_number_total 8442
_reflns_threshold_expression 'I > 2\s(I)'
_cod_data_source_file d1dt03239a2.cif
_cod_data_source_block mem035_150k_0m
_cod_original_cell_volume 4656.6(7)
_cod_original_formula_sum 'C48.70 H41.70 Cl Cu F6 N2 O1.30 P3'
_cod_database_code 7708682
_shelx_shelxl_version_number 2018/3
_shelx_space_group_comment
;
The symmetry employed for this shelxl refinement is uniquely defined
by the following loop, which should always be used as a source of
symmetry information in preference to the above space-group names.
They are only intended as comments.
;
_shelx_estimated_absorpt_t_max 0.813
_shelx_estimated_absorpt_t_min 0.755
_olex2_refinement_description
;
1. Fixed Uiso
 At 1.2 times of:
  All C(H) groups, All C(H,H) groups
 At 1.5 times of:
  All C(H,H,H) groups
2. Restrained distances
 C52-C51 = C50-C49
 1.5 with sigma of 0.02
 C51-C52 \\sim C50-C49
 with sigma of 0.02
 O2-C49 \\sim O2-C51
 with sigma of 0.02
3. Uiso/Uaniso restraints and constraints
Uanis(C50) \\sim Ueq, Uanis(C49) \\sim Ueq, Uanis(O2) \\sim Ueq, Uanis(C51)
\\sim Ueq, Uanis(C52) \\sim Ueq: with sigma of 0.005 and sigma for terminal
atoms of 0.01
Uanis(C52) \\sim Ueq: with sigma of 0.001 and sigma for terminal atoms of 0.002
4. Others
 Fixed Sof: Cl1(0.5) Cl2(0.5) C48(0.5) H48A(0.5) H48B(0.5) O2(0.3) C49(0.3)
 H49A(0.3) H49B(0.3) C52(0.3) H52A(0.3) H52B(0.3) H52C(0.3) C50(0.3) H50A(0.3)
 H50B(0.3) H50C(0.3) C51(0.3) H51A(0.3) H51B(0.3)
5.a Riding coordinates:
 C50(H50A,H50B,H50C), C51(H51A,H51B)
5.b Secondary CH2 refined with riding coordinates:
 C48(H48A,H48B), C49(H49A,H49B)
5.c Aromatic/amide H refined with riding coordinates:
 C13(H13), C32(H32), C35(H35), C43(H43), C19(H19), C37(H37), C23(H23),
 C14(H14), C26(H26), C29(H29), C11(H11), C47(H47), C17(H17), C21(H21), C15(H15),
  C33(H33), C44(H44), C45(H45), C8(H8), C20(H20), C3(H3), C27(H27), C22(H22),
 C34(H34), C9(H9), C28(H28), C46(H46), C10(H10), C16(H16), C38(H38), C41(H41),
 C5(H5), C4(H4), C39(H39), C40(H40)
5.d Idealised Me refined as rotating group:
 C1(H1A,H1B,H1C), C52(H52A,H52B,H52C)
;
_olex2_date_sample_data_collection 2020-02-26
_olex2_date_sample_submission 2020-01-24
_olex2_diffrn_ambient_temperature_device 'Oxford Cryosystems'
_olex2_exptl_crystal_mounting_method 'The crystal was mounted on a mylar loop in perfluoroether oil'
_olex2_submission_original_sample_id MEM035_150K
_olex2_submission_special_instructions 'No special instructions were received'

loop_
_space_group_symop_operation_xyz
'x, y, z'
'-x+1/2, y+1/2, -z+1/2'
'-x, -y, -z'
'x-1/2, -y-1/2, z-1/2'

loop_
_atom_site_label
_atom_site_type_symbol
_atom_site_fract_x
_atom_site_fract_y
_atom_site_fract_z
_atom_site_U_iso_or_equiv
_atom_site_adp_type
_atom_site_occupancy
_atom_site_site_symmetry_order
_atom_site_calc_flag
_atom_site_refinement_flags_posn
_atom_site_refinement_flags_adp
_atom_site_refinement_flags_occupancy
_atom_site_disorder_assembly
_atom_site_disorder_group
Cu1 Cu 0.32918(4) 0.35455(2) 0.37030(2) 0.02379(12) Uani 1 1 d . . . . .
P1 P 0.10645(7) 0.39548(4) 0.37185(2) 0.02406(16) Uani 1 1 d . . . . .
P2 P 0.34646(7) 0.22519(4) 0.34578(2) 0.02535(16) Uani 1 1 d . . . . .
P3 P 0.68962(12) 0.77662(6) 0.41776(3) 0.0523(3) Uani 1 1 d . . . . .
O1 O 0.1125(2) 0.29000(13) 0.28832(7) 0.0305(4) Uani 1 1 d . . . . .
N1 N 0.4393(2) 0.44819(15) 0.34043(8) 0.0309(5) Uani 1 1 d . . . . .
F1 F 0.7551(3) 0.72574(17) 0.37994(10) 0.0775(8) Uani 1 1 d . . . . .
N2 N 0.4578(2) 0.39149(16) 0.42660(8) 0.0302(5) Uani 1 1 d . . . . .
F2 F 0.5432(3) 0.73320(19) 0.40396(11) 0.0813(8) Uani 1 1 d . . . . .
Cl1 Cl 0.2455(6) 0.8594(3) 0.35295(14) 0.1274(19) Uani 0.5 1 d . . P A 1
F3 F 0.7260(3) 0.7030(2) 0.45274(11) 0.0945(11) Uani 1 1 d . . . . .
Cl2 Cl 0.1968(4) 0.9176(3) 0.43897(14) 0.1079(11) Uani 0.5 1 d . . P A 1
C36 C 0.4223(3) 0.21977(18) 0.29166(9) 0.0286(6) Uani 1 1 d . . . . .
C18 C -0.0055(3) 0.32986(17) 0.40160(9) 0.0267(5) Uani 1 1 d . . . . .
C24 C 0.0051(3) 0.41025(19) 0.31569(10) 0.0305(6) Uani 1 1 d . . . . .
C12 C 0.0922(3) 0.49532(18) 0.39885(9) 0.0281(6) Uani 1 1 d . . . . .
C6 C 0.5280(3) 0.48748(18) 0.37271(11) 0.0329(6) Uani 1 1 d . . . . .
C30 C 0.0711(3) 0.22027(18) 0.30927(10) 0.0293(6) Uani 1 1 d . . . . .
C42 C 0.4459(3) 0.14972(17) 0.38165(10) 0.0286(6) Uani 1 1 d . . . . .
C7 C 0.5435(3) 0.45193(18) 0.41913(10) 0.0311(6) Uani 1 1 d . . . . .
F4 F 0.8342(4) 0.8169(2) 0.43194(14) 0.1092(12) Uani 1 1 d . . . . .
C31 C 0.1768(3) 0.17646(18) 0.33440(10) 0.0291(6) Uani 1 1 d . . . . .
C25 C 0.0192(3) 0.35446(19) 0.28043(10) 0.0315(6) Uani 1 1 d . . . . .
C13 C 0.1781(3) 0.55707(18) 0.38614(10) 0.0324(6) Uani 1 1 d . . . . .
H13 H 0.243022 0.545716 0.365101 0.039 Uiso 1 1 calc R U . . .
C32 C 0.1424(3) 0.10270(19) 0.35384(12) 0.0380(7) Uani 1 1 d . . . . .
H32 H 0.212806 0.070912 0.370370 0.046 Uiso 1 1 calc R U . . .
C35 C -0.0656(3) 0.1937(2) 0.30500(11) 0.0357(7) Uani 1 1 d . . . . .
H35 H -0.136570 0.224750 0.288246 0.043 Uiso 1 1 calc R U . . .
C43 C 0.4317(3) 0.1484(2) 0.42831(11) 0.0367(7) Uani 1 1 d . . . . .
H43 H 0.370793 0.185651 0.440570 0.044 Uiso 1 1 calc R U . . .
F5 F 0.6476(5) 0.8464(2) 0.38246(15) 0.1175(14) Uani 1 1 d . . . . .
C19 C -0.1487(3) 0.3274(2) 0.39075(11) 0.0345(6) Uani 1 1 d . . . . .
H19 H -0.191487 0.360605 0.366736 0.041 Uiso 1 1 calc R U . . .
C37 C 0.5359(3) 0.2685(2) 0.28670(12) 0.0403(7) Uani 1 1 d . . . . .
H37 H 0.574438 0.301612 0.311446 0.048 Uiso 1 1 calc R U . . .
C23 C 0.0554(3) 0.2806(2) 0.43683(11) 0.0357(7) Uani 1 1 d . . . . .
H23 H 0.152892 0.281482 0.444346 0.043 Uiso 1 1 calc R U . . .
C14 C 0.1699(4) 0.6354(2) 0.40393(11) 0.0404(7) Uani 1 1 d . . . . .
H14 H 0.227898 0.677503 0.394733 0.049 Uiso 1 1 calc R U . . .
C26 C -0.0475(3) 0.3645(2) 0.23657(11) 0.0404(7) Uani 1 1 d . . . . .
H26 H -0.034905 0.326132 0.213146 0.048 Uiso 1 1 calc R U . . .
C29 C -0.0812(3) 0.4773(2) 0.30544(11) 0.0399(7) Uani 1 1 d . . . . .
H29 H -0.093211 0.516288 0.328581 0.048 Uiso 1 1 calc R U . . .
C11 C 0.4666(3) 0.3570(2) 0.46907(11) 0.0361(7) Uani 1 1 d . . . . .
H11 H 0.403292 0.314918 0.474523 0.043 Uiso 1 1 calc R U . . .
C47 C 0.5351(3) 0.0947(2) 0.36449(11) 0.0368(7) Uani 1 1 d . . . . .
H47 H 0.544969 0.094573 0.332667 0.044 Uiso 1 1 calc R U . . .
C17 C 0.0019(3) 0.5120(2) 0.43137(11) 0.0371(7) Uani 1 1 d . . . . .
H17 H -0.054937 0.469985 0.441325 0.045 Uiso 1 1 calc R U . . .
C21 C -0.1677(4) 0.2282(2) 0.44964(13) 0.0457(8) Uani 1 1 d . . . . .
H21 H -0.223015 0.193402 0.465962 0.055 Uiso 1 1 calc R U . . .
C15 C 0.0767(4) 0.6514(2) 0.43506(13) 0.0456(8) Uani 1 1 d . . . . .
H15 H 0.069007 0.705045 0.446762 0.055 Uiso 1 1 calc R U . . .
C33 C 0.0061(3) 0.0750(2) 0.34935(14) 0.0457(8) Uani 1 1 d . . . . .
H33 H -0.016065 0.024501 0.362601 0.055 Uiso 1 1 calc R U . . .
C44 C 0.5056(4) 0.0931(2) 0.45687(12) 0.0430(7) Uani 1 1 d . . . . .
H44 H 0.494909 0.092362 0.488637 0.052 Uiso 1 1 calc R U . . .
C2 C 0.4207(3) 0.4787(2) 0.29820(11) 0.0370(7) Uani 1 1 d . . . . .
C45 C 0.5956(4) 0.0386(2) 0.43932(12) 0.0445(8) Uani 1 1 d . . . . .
H45 H 0.646669 0.000731 0.459011 0.053 Uiso 1 1 calc R U . . .
C8 C 0.6434(3) 0.4797(2) 0.45429(11) 0.0373(7) Uani 1 1 d . . . . .
H8 H 0.703874 0.523282 0.448845 0.045 Uiso 1 1 calc R U . . .
C20 C -0.2292(3) 0.2766(2) 0.41483(12) 0.0403(7) Uani 1 1 d . . . . .
H20 H -0.326704 0.275261 0.407271 0.048 Uiso 1 1 calc R U . . .
F6 F 0.6220(5) 0.8256(3) 0.45575(14) 0.1300(16) Uani 1 1 d . . . . .
C3 C 0.4877(4) 0.5509(2) 0.28594(12) 0.0438(8) Uani 1 1 d . . . . .
H3 H 0.472840 0.572000 0.255665 0.053 Uiso 1 1 calc R U . . .
C27 C -0.1331(4) 0.4318(2) 0.22754(12) 0.0472(8) Uani 1 1 d . . . . .
H27 H -0.180036 0.439423 0.197716 0.057 Uiso 1 1 calc R U . . .
C22 C -0.0249(4) 0.2302(2) 0.46104(12) 0.0460(8) Uani 1 1 d . . . . .
H22 H 0.017253 0.197136 0.485262 0.055 Uiso 1 1 calc R U . . .
C34 C -0.0960(3) 0.1211(2) 0.32565(13) 0.0412(7) Uani 1 1 d . . . . .
H34 H -0.189162 0.102813 0.323420 0.049 Uiso 1 1 calc R U . . .
C9 C 0.6516(3) 0.4430(2) 0.49615(11) 0.0388(7) Uani 1 1 d . . . . .
H9 H 0.719132 0.460790 0.519955 0.047 Uiso 1 1 calc R U . . .
C28 C -0.1501(4) 0.4875(2) 0.26157(13) 0.0482(8) Uani 1 1 d . . . . .
H28 H -0.209203 0.533148 0.255111 0.058 Uiso 1 1 calc R U . . .
C46 C 0.6101(4) 0.0397(2) 0.39339(13) 0.0463(8) Uani 1 1 d . . . . .
H46 H 0.671750 0.002692 0.381283 0.056 Uiso 1 1 calc R U . . .
C10 C 0.5633(4) 0.3806(2) 0.50430(11) 0.0412(7) Uani 1 1 d . . . . .
H10 H 0.568872 0.354624 0.533365 0.049 Uiso 1 1 calc R U . . .
C16 C -0.0050(4) 0.5899(2) 0.44913(13) 0.0457(8) Uani 1 1 d . . . . .
H16 H -0.066746 0.600980 0.471262 0.055 Uiso 1 1 calc R U . . .
C38 C 0.5935(4) 0.2689(3) 0.24536(14) 0.0539(10) Uani 1 1 d . . . . .
H38 H 0.671269 0.302510 0.241948 0.065 Uiso 1 1 calc R U . . .
C41 C 0.3685(4) 0.1714(3) 0.25558(12) 0.0491(9) Uani 1 1 d . . . . .
H41 H 0.290281 0.138004 0.258602 0.059 Uiso 1 1 calc R U . . .
C5 C 0.5978(4) 0.5580(2) 0.36275(13) 0.0468(8) Uani 1 1 d . . . . .
H5 H 0.659900 0.583764 0.385551 0.056 Uiso 1 1 calc R U . . .
C1 C 0.3239(4) 0.4372(2) 0.26355(12) 0.0482(8) Uani 1 1 d . . . . .
H1A H 0.310118 0.380839 0.273217 0.072 Uiso 1 1 calc R U . . .
H1B H 0.362185 0.437149 0.234062 0.072 Uiso 1 1 calc R U . . .
H1C H 0.234954 0.465859 0.260336 0.072 Uiso 1 1 calc R U . . .
C4 C 0.5752(4) 0.5896(3) 0.31934(14) 0.0565(10) Uani 1 1 d . . . . .
H4 H 0.620228 0.638598 0.312195 0.068 Uiso 1 1 calc R U . . .
C39 C 0.5386(5) 0.2210(3) 0.20945(13) 0.0645(13) Uani 1 1 d . . . . .
H39 H 0.576642 0.222106 0.181025 0.077 Uiso 1 1 calc R U . . .
C40 C 0.4280(5) 0.1716(3) 0.21524(14) 0.0691(13) Uani 1 1 d . . . . .
H40 H 0.391869 0.136791 0.190932 0.083 Uiso 1 1 calc R U . . .
C48 C 0.2951(14) 0.8852(6) 0.4083(4) 0.071(3) Uani 0.5 1 d . . P A 1
H48A H 0.337949 0.836046 0.423413 0.085 Uiso 0.5 1 calc R U P A 1
H48B H 0.369643 0.926157 0.407841 0.085 Uiso 0.5 1 calc R U P A 1
O2 O 0.1646(8) 0.9367(5) 0.4127(3) 0.0423(18) Uani 0.3 1 d D U P B 2
C49 C 0.1430(14) 0.9521(8) 0.4599(4) 0.049(3) Uani 0.3 1 d D U P B 2
H49A H 0.232503 0.970544 0.475915 0.059 Uiso 0.3 1 calc R U P B 2
H49B H 0.121632 0.899045 0.473576 0.059 Uiso 0.3 1 calc R U P B 2
C52 C 0.2650(13) 0.8356(8) 0.3469(5) 0.030(3) Uani 0.3 1 d D U P B 2
H52A H 0.195781 0.861400 0.324658 0.046 Uiso 0.3 1 calc R U P B 2
H52B H 0.245031 0.777191 0.348709 0.046 Uiso 0.3 1 calc R U P B 2
H52C H 0.357206 0.843131 0.337043 0.046 Uiso 0.3 1 calc R U P B 2
C50 C 0.038(2) 1.0100(14) 0.4713(8) 0.102(6) Uani 0.3 1 d D U P B 2
H50A H 0.051589 1.064772 0.459276 0.153 Uiso 0.3 1 d R U P B 2
H50B H -0.052341 0.988982 0.458106 0.153 Uiso 0.3 1 d R U P B 2
H50C H 0.040249 1.012522 0.504746 0.153 Uiso 0.3 1 d R U P B 2
C51 C 0.260(3) 0.8750(19) 0.3944(8) 0.116(12) Uani 0.3 1 d D U P B 2
H51A H 0.347088 0.906975 0.396537 0.139 Uiso 0.3 1 d R U P B 2
H51B H 0.270448 0.829785 0.416857 0.139 Uiso 0.3 1 d R U P B 2

loop_
_atom_site_aniso_label
_atom_site_aniso_U_11
_atom_site_aniso_U_22
_atom_site_aniso_U_33
_atom_site_aniso_U_23
_atom_site_aniso_U_13
_atom_site_aniso_U_12
Cu1 0.0227(2) 0.0252(2) 0.0234(2) -0.00274(15) 0.00185(15) -0.00237(14)
P1 0.0223(3) 0.0269(3) 0.0226(3) -0.0018(3) 0.0008(2) 0.0017(2)
P2 0.0227(3) 0.0257(3) 0.0280(3) -0.0055(3) 0.0044(3) -0.0022(2)
P3 0.0699(6) 0.0410(5) 0.0453(5) -0.0048(4) 0.0040(4) 0.0157(4)
O1 0.0274(10) 0.0343(11) 0.0299(10) -0.0037(8) 0.0032(8) -0.0021(8)
N1 0.0283(12) 0.0328(13) 0.0327(12) 0.0070(10) 0.0093(9) 0.0054(10)
F1 0.095(2) 0.0720(17) 0.0725(16) -0.0239(14) 0.0421(15) -0.0209(15)
N2 0.0269(12) 0.0349(13) 0.0275(12) -0.0076(10) -0.0033(9) 0.0045(10)
F2 0.0651(16) 0.0788(19) 0.101(2) 0.0031(16) 0.0142(15) 0.0114(14)
Cl1 0.205(5) 0.098(3) 0.076(2) 0.001(2) -0.002(2) 0.061(3)
F3 0.094(2) 0.112(3) 0.0816(19) 0.0487(19) 0.0275(16) 0.0456(19)
Cl2 0.093(2) 0.142(3) 0.089(2) 0.032(2) 0.0076(18) 0.019(2)
C36 0.0252(13) 0.0330(15) 0.0277(13) -0.0017(11) 0.0035(10) 0.0049(11)
C18 0.0266(13) 0.0275(13) 0.0268(13) -0.0056(11) 0.0060(10) -0.0002(11)
C24 0.0265(13) 0.0374(16) 0.0268(14) 0.0033(12) -0.0011(11) -0.0016(11)
C12 0.0262(13) 0.0291(14) 0.0278(13) -0.0035(11) -0.0032(10) 0.0060(11)
C6 0.0258(13) 0.0243(14) 0.0496(18) -0.0081(12) 0.0083(12) -0.0009(11)
C30 0.0285(14) 0.0298(14) 0.0300(14) -0.0107(11) 0.0056(11) -0.0045(11)
C42 0.0254(13) 0.0267(14) 0.0337(15) -0.0026(11) 0.0032(11) -0.0051(11)
C7 0.0248(13) 0.0303(14) 0.0379(15) -0.0096(12) 0.0023(11) 0.0053(11)
F4 0.102(2) 0.104(3) 0.115(3) -0.033(2) -0.016(2) -0.024(2)
C31 0.0236(13) 0.0296(14) 0.0346(14) -0.0085(11) 0.0058(11) -0.0037(11)
C25 0.0286(14) 0.0375(16) 0.0281(14) 0.0022(12) 0.0009(11) -0.0056(12)
C13 0.0380(15) 0.0289(14) 0.0291(14) 0.0017(11) -0.0012(12) 0.0060(12)
C32 0.0319(15) 0.0304(15) 0.0519(19) -0.0037(14) 0.0058(13) -0.0036(12)
C35 0.0280(14) 0.0381(16) 0.0409(16) -0.0121(13) 0.0031(12) -0.0008(12)
C43 0.0393(16) 0.0359(16) 0.0353(16) -0.0046(13) 0.0063(13) 0.0025(13)
F5 0.152(3) 0.066(2) 0.129(3) 0.045(2) -0.005(3) 0.015(2)
C19 0.0287(14) 0.0409(17) 0.0337(15) -0.0041(13) 0.0031(12) -0.0009(12)
C37 0.0301(15) 0.0491(19) 0.0429(17) -0.0013(15) 0.0098(13) -0.0008(13)
C23 0.0335(15) 0.0402(17) 0.0340(15) 0.0033(13) 0.0058(12) 0.0022(13)
C14 0.0523(19) 0.0279(15) 0.0387(17) 0.0025(13) -0.0051(14) 0.0031(13)
C26 0.0419(17) 0.0486(19) 0.0294(15) 0.0014(14) -0.0015(13) -0.0101(14)
C29 0.0397(17) 0.0415(18) 0.0367(16) 0.0026(14) -0.0037(13) 0.0065(14)
C11 0.0355(16) 0.0407(17) 0.0312(15) -0.0037(13) 0.0001(12) -0.0001(13)
C47 0.0399(16) 0.0357(16) 0.0361(16) 0.0000(13) 0.0099(13) 0.0033(13)
C17 0.0298(15) 0.0398(17) 0.0418(17) -0.0091(14) 0.0046(12) 0.0027(12)
C21 0.051(2) 0.0391(18) 0.051(2) -0.0033(15) 0.0231(16) -0.0107(15)
C15 0.052(2) 0.0316(16) 0.050(2) -0.0123(15) -0.0063(16) 0.0117(14)
C33 0.0379(17) 0.0332(17) 0.067(2) -0.0030(16) 0.0119(16) -0.0099(14)
C44 0.0520(19) 0.0425(18) 0.0348(16) 0.0015(14) 0.0059(14) -0.0017(15)
C2 0.0343(15) 0.0416(17) 0.0360(16) 0.0082(13) 0.0080(12) 0.0044(13)
C45 0.0492(19) 0.0357(17) 0.0479(19) 0.0090(15) 0.0026(15) 0.0046(14)
C8 0.0294(14) 0.0385(17) 0.0438(17) -0.0049(14) 0.0033(13) 0.0005(12)
C20 0.0308(15) 0.0461(18) 0.0453(18) -0.0116(15) 0.0099(13) -0.0076(13)
F6 0.153(4) 0.131(3) 0.108(3) -0.059(3) 0.025(3) 0.052(3)
C3 0.0479(19) 0.0431(18) 0.0401(17) 0.0098(14) 0.0041(14) -0.0045(15)
C27 0.051(2) 0.053(2) 0.0333(16) 0.0126(15) -0.0119(14) -0.0082(16)
C22 0.053(2) 0.0422(19) 0.0448(19) 0.0103(15) 0.0124(15) 0.0031(15)
C34 0.0263(14) 0.0390(17) 0.059(2) -0.0124(15) 0.0082(14) -0.0095(13)
C9 0.0363(16) 0.0417(17) 0.0363(16) -0.0075(14) -0.0053(13) 0.0000(13)
C28 0.0472(19) 0.047(2) 0.047(2) 0.0129(16) -0.0104(15) 0.0054(16)
C46 0.052(2) 0.0360(17) 0.053(2) 0.0036(15) 0.0158(16) 0.0126(15)
C10 0.0454(18) 0.0467(19) 0.0302(15) -0.0004(14) -0.0020(13) 0.0007(15)
C16 0.0392(17) 0.048(2) 0.050(2) -0.0168(16) 0.0067(14) 0.0071(15)
C38 0.0387(18) 0.067(3) 0.060(2) 0.021(2) 0.0226(17) 0.0140(17)
C41 0.048(2) 0.059(2) 0.0400(18) -0.0195(17) 0.0070(15) -0.0038(17)
C5 0.052(2) 0.0401(18) 0.0471(19) 0.0007(15) 0.0001(15) -0.0136(15)
C1 0.052(2) 0.056(2) 0.0374(17) 0.0077(16) 0.0054(15) -0.0112(17)
C4 0.066(2) 0.046(2) 0.057(2) 0.0095(18) 0.0026(19) -0.0139(18)
C39 0.068(3) 0.096(3) 0.0325(18) 0.008(2) 0.0199(18) 0.032(2)
C40 0.074(3) 0.098(4) 0.036(2) -0.024(2) 0.0103(19) 0.004(3)
C48 0.115(9) 0.039(4) 0.050(5) 0.011(4) -0.034(6) 0.001(5)
O2 0.054(4) 0.039(3) 0.029(3) 0.014(3) -0.016(3) 0.014(3)
C49 0.053(5) 0.053(5) 0.041(4) 0.006(4) 0.002(4) 0.000(4)
C52 0.031(3) 0.029(3) 0.031(3) 0.0044(19) 0.0029(19) -0.0017(19)
C50 0.109(8) 0.100(8) 0.097(7) -0.001(5) 0.011(5) 0.013(5)
C51 0.121(13) 0.108(13) 0.116(13) 0.002(5) 0.003(5) 0.007(5)

loop_
_atom_type_symbol
_atom_type_description
_atom_type_scat_dispersion_real
_atom_type_scat_dispersion_imag
_atom_type_scat_source
C C 0.0181 0.0091 'International Tables Vol C Tables 4.2.6.8 and 6.1.1.4'
H H 0.0000 0.0000 'International Tables Vol C Tables 4.2.6.8 and 6.1.1.4'
Cl Cl 0.3639 0.7018 'International Tables Vol C Tables 4.2.6.8 and 6.1.1.4'
Cu Cu -1.9646 0.5888 'International Tables Vol C Tables 4.2.6.8 and 6.1.1.4'
F F 0.0727 0.0534 'International Tables Vol C Tables 4.2.6.8 and 6.1.1.4'
N N 0.0311 0.0180 'International Tables Vol C Tables 4.2.6.8 and 6.1.1.4'
O O 0.0492 0.0322 'International Tables Vol C Tables 4.2.6.8 and 6.1.1.4'
P P 0.2955 0.4335 'International Tables Vol C Tables 4.2.6.8 and 6.1.1.4'

loop_
_geom_angle_atom_site_label_1
_geom_angle_atom_site_label_2
_geom_angle_atom_site_label_3
_geom_angle
_geom_angle_site_symmetry_1
_geom_angle_site_symmetry_3
_geom_angle_publ_flag
P2 Cu1 P1 112.93(3) . . ?
N1 Cu1 P1 108.74(7) . . ?
N1 Cu1 P2 119.44(7) . . ?
N2 Cu1 P1 113.20(7) . . ?
N2 Cu1 P2 118.39(7) . . ?
N2 Cu1 N1 80.11(10) . . ?
C18 P1 Cu1 117.19(9) . . ?
C18 P1 C24 102.60(13) . . ?
C18 P1 C12 104.04(13) . . ?
C24 P1 Cu1 115.94(10) . . ?
C12 P1 Cu1 113.02(9) . . ?
C12 P1 C24 102.20(13) . . ?
C36 P2 Cu1 112.06(10) . . ?
C36 P2 C42 103.23(13) . . ?
C36 P2 C31 105.24(13) . . ?
C42 P2 Cu1 120.42(9) . . ?
C42 P2 C31 102.59(13) . . ?
C31 P2 Cu1 111.82(9) . . ?
F1 P3 F2 90.22(16) . . ?
F1 P3 F3 88.55(17) . . ?
F3 P3 F2 87.35(19) . . ?
F4 P3 F1 89.40(19) . . ?
F4 P3 F2 178.5(2) . . ?
F4 P3 F3 91.1(2) . . ?
F4 P3 F6 91.7(2) . . ?
F5 P3 F1 91.0(2) . . ?
F5 P3 F2 89.9(2) . . ?
F5 P3 F3 177.2(2) . . ?
F5 P3 F4 91.6(2) . . ?
F5 P3 F6 89.8(3) . . ?
F6 P3 F1 178.6(2) . . ?
F6 P3 F2 88.6(2) . . ?
F6 P3 F3 90.6(2) . . ?
C30 O1 C25 119.0(2) . . ?
C6 N1 Cu1 111.31(19) . . ?
C2 N1 Cu1 129.5(2) . . ?
C2 N1 C6 118.5(3) . . ?
C7 N2 Cu1 115.2(2) . . ?
C7 N2 C11 118.9(3) . . ?
C11 N2 Cu1 125.8(2) . . ?
C37 C36 P2 117.9(2) . . ?
C41 C36 P2 122.8(2) . . ?
C41 C36 C37 119.3(3) . . ?
C19 C18 P1 122.9(2) . . ?
C23 C18 P1 118.1(2) . . ?
C23 C18 C19 119.0(3) . . ?
C25 C24 P1 119.4(2) . . ?
C29 C24 P1 123.1(2) . . ?
C29 C24 C25 117.5(3) . . ?
C13 C12 P1 117.3(2) . . ?
C13 C12 C17 118.9(3) . . ?
C17 C12 P1 123.8(2) . . ?
N1 C6 C7 116.4(3) . . ?
N1 C6 C5 122.1(3) . . ?
C5 C6 C7 121.5(3) . . ?
O1 C30 C31 115.4(2) . . ?
O1 C30 C35 122.9(3) . . ?
C35 C30 C31 121.8(3) . . ?
C43 C42 P2 118.2(2) . . ?
C47 C42 P2 122.9(2) . . ?
C47 C42 C43 118.8(3) . . ?
N2 C7 C6 116.5(3) . . ?
N2 C7 C8 120.9(3) . . ?
C8 C7 C6 122.6(3) . . ?
C30 C31 P2 117.9(2) . . ?
C32 C31 P2 123.8(2) . . ?
C32 C31 C30 117.9(3) . . ?
O1 C25 C24 119.2(2) . . ?
C26 C25 O1 118.2(3) . . ?
C26 C25 C24 122.4(3) . . ?
C12 C13 H13 119.7 . . ?
C12 C13 C14 120.7(3) . . ?
C14 C13 H13 119.7 . . ?
C31 C32 H32 119.6 . . ?
C33 C32 C31 120.9(3) . . ?
C33 C32 H32 119.6 . . ?
C30 C35 H35 120.7 . . ?
C34 C35 C30 118.6(3) . . ?
C34 C35 H35 120.7 . . ?
C42 C43 H43 119.8 . . ?
C44 C43 C42 120.4(3) . . ?
C44 C43 H43 119.8 . . ?
C18 C19 H19 119.8 . . ?
C20 C19 C18 120.4(3) . . ?
C20 C19 H19 119.8 . . ?
C36 C37 H37 120.1 . . ?
C36 C37 C38 119.8(3) . . ?
C38 C37 H37 120.1 . . ?
C18 C23 H23 119.7 . . ?
C22 C23 C18 120.7(3) . . ?
C22 C23 H23 119.7 . . ?
C13 C14 H14 120.2 . . ?
C15 C14 C13 119.5(3) . . ?
C15 C14 H14 120.2 . . ?
C25 C26 H26 120.7 . . ?
C25 C26 C27 118.7(3) . . ?
C27 C26 H26 120.7 . . ?
C24 C29 H29 119.7 . . ?
C28 C29 C24 120.7(3) . . ?
C28 C29 H29 119.7 . . ?
N2 C11 H11 118.7 . . ?
N2 C11 C10 122.7(3) . . ?
C10 C11 H11 118.7 . . ?
C42 C47 H47 119.7 . . ?
C42 C47 C46 120.6(3) . . ?
C46 C47 H47 119.7 . . ?
C12 C17 H17 120.0 . . ?
C16 C17 C12 120.0(3) . . ?
C16 C17 H17 120.0 . . ?
C20 C21 H21 119.8 . . ?
C20 C21 C22 120.3(3) . . ?
C22 C21 H21 119.8 . . ?
C14 C15 H15 119.9 . . ?
C16 C15 C14 120.1(3) . . ?
C16 C15 H15 119.9 . . ?
C32 C33 H33 120.2 . . ?
C34 C33 C32 119.6(3) . . ?
C34 C33 H33 120.2 . . ?
C43 C44 H44 119.9 . . ?
C43 C44 C45 120.3(3) . . ?
C45 C44 H44 119.9 . . ?
N1 C2 C3 122.1(3) . . ?
N1 C2 C1 118.6(3) . . ?
C3 C2 C1 119.2(3) . . ?
C44 C45 H45 120.2 . . ?
C46 C45 C44 119.6(3) . . ?
C46 C45 H45 120.2 . . ?
C7 C8 H8 120.6 . . ?
C9 C8 C7 118.9(3) . . ?
C9 C8 H8 120.6 . . ?
C19 C20 H20 120.0 . . ?
C21 C20 C19 120.0(3) . . ?
C21 C20 H20 120.0 . . ?
C2 C3 H3 121.0 . . ?
C4 C3 C2 117.9(3) . . ?
C4 C3 H3 121.0 . . ?
C26 C27 H27 119.8 . . ?
C28 C27 C26 120.4(3) . . ?
C28 C27 H27 119.8 . . ?
C23 C22 C21 119.6(3) . . ?
C23 C22 H22 120.2 . . ?
C21 C22 H22 120.2 . . ?
C35 C34 H34 119.4 . . ?
C33 C34 C35 121.2(3) . . ?
C33 C34 H34 119.4 . . ?
C8 C9 H9 119.6 . . ?
C8 C9 C10 120.7(3) . . ?
C10 C9 H9 119.6 . . ?
C29 C28 H28 119.8 . . ?
C27 C28 C29 120.4(3) . . ?
C27 C28 H28 119.8 . . ?
C47 C46 H46 119.8 . . ?
C45 C46 C47 120.4(3) . . ?
C45 C46 H46 119.8 . . ?
C11 C10 C9 117.9(3) . . ?
C11 C10 H10 121.1 . . ?
C9 C10 H10 121.1 . . ?
C17 C16 H16 119.7 . . ?
C15 C16 C17 120.7(3) . . ?
C15 C16 H16 119.7 . . ?
C37 C38 H38 119.8 . . ?
C39 C38 C37 120.4(4) . . ?
C39 C38 H38 119.8 . . ?
C36 C41 H41 120.0 . . ?
C40 C41 C36 120.1(4) . . ?
C40 C41 H41 120.0 . . ?
C6 C5 H5 120.7 . . ?
C4 C5 C6 118.6(3) . . ?
C4 C5 H5 120.7 . . ?
C2 C1 H1A 109.5 . . ?
C2 C1 H1B 109.5 . . ?
C2 C1 H1C 109.5 . . ?
H1A C1 H1B 109.5 . . ?
H1A C1 H1C 109.5 . . ?
H1B C1 H1C 109.5 . . ?
C3 C4 H4 119.7 . . ?
C5 C4 C3 120.6(3) . . ?
C5 C4 H4 119.7 . . ?
C38 C39 H39 120.5 . . ?
C40 C39 C38 119.1(3) . . ?
C40 C39 H39 120.5 . . ?
C41 C40 H40 119.4 . . ?
C39 C40 C41 121.2(4) . . ?
C39 C40 H40 119.4 . . ?
Cl1 C48 H48A 106.7 . . ?
Cl1 C48 H48B 106.7 . . ?
Cl2 C48 Cl1 122.5(8) . . ?
Cl2 C48 H48A 106.7 . . ?
Cl2 C48 H48B 106.7 . . ?
H48A C48 H48B 106.6 . . ?
C49 O2 C51 128.1(13) . . ?
O2 C49 H49A 107.1 . . ?
O2 C49 H49B 107.1 . . ?
O2 C49 C50 120.8(13) . . ?
H49A C49 H49B 106.8 . . ?
C50 C49 H49A 107.1 . . ?
C50 C49 H49B 107.1 . . ?
H52A C52 H52B 109.5 . . ?
H52A C52 H52C 109.5 . . ?
H52B C52 H52C 109.5 . . ?
C51 C52 H52A 109.5 . . ?
C51 C52 H52B 109.5 . . ?
C51 C52 H52C 109.5 . . ?
C49 C50 C50 115.5(18) . 3_576 ?
C49 C50 H50A 112.6 . . ?
C49 C50 H50B 107.4 . . ?
C49 C50 H50C 108.4 . . ?
C50 C50 H50A 123.3 3_576 . ?
C50 C50 H50B 82.9 3_576 . ?
C50 C50 H50C 26.7 3_576 . ?
H50A C50 H50B 109.5 . . ?
H50A C50 H50C 109.5 . . ?
H50B C50 H50C 109.5 . . ?
O2 C51 C52 133(2) . . ?
O2 C51 H51A 100.2 . . ?
O2 C51 H51B 106.6 . . ?
C52 C51 H51A 99.7 . . ?
C52 C51 H51B 106.1 . . ?
H51A C51 H51B 109.5 . . ?

loop_
_geom_bond_atom_site_label_1
_geom_bond_atom_site_label_2
_geom_bond_distance
_geom_bond_site_symmetry_2
_geom_bond_publ_flag
Cu1 P1 2.2736(8) . ?
Cu1 P2 2.2529(8) . ?
Cu1 N1 2.118(2) . ?
Cu1 N2 2.051(2) . ?
P1 C18 1.822(3) . ?
P1 C24 1.841(3) . ?
P1 C12 1.831(3) . ?
P2 C36 1.827(3) . ?
P2 C42 1.831(3) . ?
P2 C31 1.831(3) . ?
P3 F1 1.579(3) . ?
P3 F2 1.604(3) . ?
P3 F3 1.600(3) . ?
P3 F4 1.568(4) . ?
P3 F5 1.568(3) . ?
P3 F6 1.577(3) . ?
O1 C30 1.380(4) . ?
O1 C25 1.396(4) . ?
N1 C6 1.370(4) . ?
N1 C2 1.331(4) . ?
N2 C7 1.329(4) . ?
N2 C11 1.363(4) . ?
Cl1 C48 1.697(11) . ?
Cl2 C48 1.483(13) . ?
C36 C37 1.385(4) . ?
C36 C41 1.379(5) . ?
C18 C19 1.395(4) . ?
C18 C23 1.392(4) . ?
C24 C25 1.400(4) . ?
C24 C29 1.396(4) . ?
C12 C13 1.390(4) . ?
C12 C17 1.395(4) . ?
C6 C7 1.475(5) . ?
C6 C5 1.388(5) . ?
C30 C31 1.396(4) . ?
C30 C35 1.392(4) . ?
C42 C43 1.392(4) . ?
C42 C47 1.385(4) . ?
C7 C8 1.413(4) . ?
C31 C32 1.394(4) . ?
C25 C26 1.386(4) . ?
C13 H13 0.9500 . ?
C13 C14 1.392(4) . ?
C32 H32 0.9500 . ?
C32 C33 1.394(4) . ?
C35 H35 0.9500 . ?
C35 C34 1.382(5) . ?
C43 H43 0.9500 . ?
C43 C44 1.381(5) . ?
C19 H19 0.9500 . ?
C19 C20 1.389(5) . ?
C37 H37 0.9500 . ?
C37 C38 1.393(5) . ?
C23 H23 0.9500 . ?
C23 C22 1.387(5) . ?
C14 H14 0.9500 . ?
C14 C15 1.382(5) . ?
C26 H26 0.9500 . ?
C26 C27 1.391(5) . ?
C29 H29 0.9500 . ?
C29 C28 1.395(5) . ?
C11 H11 0.9500 . ?
C11 C10 1.375(4) . ?
C47 H47 0.9500 . ?
C47 C46 1.389(5) . ?
C17 H17 0.9500 . ?
C17 C16 1.384(5) . ?
C21 H21 0.9500 . ?
C21 C20 1.377(5) . ?
C21 C22 1.393(5) . ?
C15 H15 0.9500 . ?
C15 C16 1.376(6) . ?
C33 H33 0.9500 . ?
C33 C34 1.375(5) . ?
C44 H44 0.9500 . ?
C44 C45 1.390(5) . ?
C2 C3 1.417(5) . ?
C2 C1 1.474(5) . ?
C45 H45 0.9500 . ?
C45 C46 1.372(5) . ?
C8 H8 0.9500 . ?
C8 C9 1.363(5) . ?
C20 H20 0.9500 . ?
C3 H3 0.9500 . ?
C3 C4 1.380(5) . ?
C27 H27 0.9500 . ?
C27 C28 1.378(6) . ?
C22 H22 0.9500 . ?
C34 H34 0.9500 . ?
C9 H9 0.9500 . ?
C9 C10 1.375(5) . ?
C28 H28 0.9500 . ?
C46 H46 0.9500 . ?
C10 H10 0.9500 . ?
C16 H16 0.9500 . ?
C38 H38 0.9500 . ?
C38 C39 1.375(7) . ?
C41 H41 0.9500 . ?
C41 C40 1.375(5) . ?
C5 H5 0.9500 . ?
C5 C4 1.371(5) . ?
C1 H1A 0.9800 . ?
C1 H1B 0.9800 . ?
C1 H1C 0.9800 . ?
C4 H4 0.9500 . ?
C39 H39 0.9500 . ?
C39 C40 1.373(7) . ?
C40 H40 0.9500 . ?
C48 H48A 0.9900 . ?
C48 H48B 0.9900 . ?
O2 C49 1.447(14) . ?
O2 C51 1.514(19) . ?
C49 H49A 0.9900 . ?
C49 H49B 0.9900 . ?
C49 C50 1.463(14) . ?
C52 H52A 0.9800 . ?
C52 H52B 0.9800 . ?
C52 H52C 0.9800 . ?
C52 C51 1.544(14) . ?
C50 C50 1.94(4) 3_576 ?
C50 H50A 0.9799 . ?
C50 H50B 0.9800 . ?
C50 H50C 0.9803 . ?
C51 H51A 0.9900 . ?
C51 H51B 0.9899 . ?

loop_
_geom_torsion_atom_site_label_1
_geom_torsion_atom_site_label_2
_geom_torsion_atom_site_label_3
_geom_torsion_atom_site_label_4
_geom_torsion
_geom_torsion_site_symmetry_1
_geom_torsion_site_symmetry_2
_geom_torsion_site_symmetry_3
_geom_torsion_site_symmetry_4
_geom_torsion_publ_flag
Cu1 P1 C18 C19 -153.5(2) . . . . ?
Cu1 P1 C18 C23 26.8(3) . . . . ?
Cu1 P1 C24 C25 40.8(3) . . . . ?
Cu1 P1 C24 C29 -136.0(2) . . . . ?
Cu1 P1 C12 C13 45.6(2) . . . . ?
Cu1 P1 C12 C17 -133.7(2) . . . . ?
Cu1 P2 C36 C37 43.2(3) . . . . ?
Cu1 P2 C36 C41 -134.7(3) . . . . ?
Cu1 P2 C42 C43 42.8(3) . . . . ?
Cu1 P2 C42 C47 -136.7(2) . . . . ?
Cu1 P2 C31 C30 46.4(2) . . . . ?
Cu1 P2 C31 C32 -125.7(2) . . . . ?
Cu1 N1 C6 C7 7.6(3) . . . . ?
Cu1 N1 C6 C5 -171.1(3) . . . . ?
Cu1 N1 C2 C3 168.7(2) . . . . ?
Cu1 N1 C2 C1 -9.5(4) . . . . ?
Cu1 N2 C7 C6 4.0(3) . . . . ?
Cu1 N2 C7 C8 -176.0(2) . . . . ?
Cu1 N2 C11 C10 174.5(2) . . . . ?
P1 C18 C19 C20 -179.5(2) . . . . ?
P1 C18 C23 C22 179.2(3) . . . . ?
P1 C24 C25 O1 -1.7(4) . . . . ?
P1 C24 C25 C26 -176.0(2) . . . . ?
P1 C24 C29 C28 176.7(3) . . . . ?
P1 C12 C13 C14 177.7(2) . . . . ?
P1 C12 C17 C16 -178.2(3) . . . . ?
P2 C36 C37 C38 -177.3(3) . . . . ?
P2 C36 C41 C40 178.3(3) . . . . ?
P2 C42 C43 C44 -179.4(3) . . . . ?
P2 C42 C47 C46 178.8(3) . . . . ?
P2 C31 C32 C33 170.2(3) . . . . ?
O1 C30 C31 P2 11.6(3) . . . . ?
O1 C30 C31 C32 -175.9(3) . . . . ?
O1 C30 C35 C34 177.2(3) . . . . ?
O1 C25 C26 C27 -175.5(3) . . . . ?
N1 C6 C7 N2 -8.0(4) . . . . ?
N1 C6 C7 C8 172.0(3) . . . . ?
N1 C6 C5 C4 1.0(5) . . . . ?
N1 C2 C3 C4 0.3(5) . . . . ?
N2 C7 C8 C9 0.6(4) . . . . ?
N2 C11 C10 C9 1.7(5) . . . . ?
C36 P2 C42 C43 168.6(2) . . . . ?
C36 P2 C42 C47 -10.9(3) . . . . ?
C36 P2 C31 C30 -75.5(2) . . . . ?
C36 P2 C31 C32 112.4(3) . . . . ?
C36 C37 C38 C39 -0.2(6) . . . . ?
C36 C41 C40 C39 -1.9(7) . . . . ?
C18 P1 C24 C25 -88.3(2) . . . . ?
C18 P1 C24 C29 95.0(3) . . . . ?
C18 P1 C12 C13 173.8(2) . . . . ?
C18 P1 C12 C17 -5.5(3) . . . . ?
C18 C19 C20 C21 -0.1(5) . . . . ?
C18 C23 C22 C21 0.7(5) . . . . ?
C24 P1 C18 C19 -25.3(3) . . . . ?
C24 P1 C18 C23 155.1(2) . . . . ?
C24 P1 C12 C13 -79.7(2) . . . . ?
C24 P1 C12 C17 101.0(3) . . . . ?
C24 C25 C26 C27 -1.0(5) . . . . ?
C24 C29 C28 C27 -0.5(6) . . . . ?
C12 P1 C18 C19 80.9(3) . . . . ?
C12 P1 C18 C23 -98.7(2) . . . . ?
C12 P1 C24 C25 164.1(2) . . . . ?
C12 P1 C24 C29 -12.6(3) . . . . ?
C12 C13 C14 C15 1.0(5) . . . . ?
C12 C17 C16 C15 0.0(5) . . . . ?
C6 N1 C2 C3 -1.0(4) . . . . ?
C6 N1 C2 C1 -179.2(3) . . . . ?
C6 C7 C8 C9 -179.4(3) . . . . ?
C6 C5 C4 C3 -1.7(6) . . . . ?
C30 O1 C25 C24 83.9(3) . . . . ?
C30 O1 C25 C26 -101.5(3) . . . . ?
C30 C31 C32 C33 -1.8(5) . . . . ?
C30 C35 C34 C33 -1.1(5) . . . . ?
C42 P2 C36 C37 -87.8(3) . . . . ?
C42 P2 C36 C41 94.2(3) . . . . ?
C42 P2 C31 C30 176.8(2) . . . . ?
C42 P2 C31 C32 4.7(3) . . . . ?
C42 C43 C44 C45 0.3(5) . . . . ?
C42 C47 C46 C45 0.8(5) . . . . ?
C7 N2 C11 C10 -1.8(5) . . . . ?
C7 C6 C5 C4 -177.7(3) . . . . ?
C7 C8 C9 C10 -0.7(5) . . . . ?
C31 P2 C36 C37 165.0(2) . . . . ?
C31 P2 C36 C41 -13.0(3) . . . . ?
C31 P2 C42 C43 -82.2(3) . . . . ?
C31 P2 C42 C47 98.3(3) . . . . ?
C31 C30 C35 C34 -1.2(4) . . . . ?
C31 C32 C33 C34 -0.3(5) . . . . ?
C25 O1 C30 C31 -151.9(2) . . . . ?
C25 O1 C30 C35 29.6(4) . . . . ?
C25 C24 C29 C28 -0.1(5) . . . . ?
C25 C26 C27 C28 0.4(5) . . . . ?
C13 C12 C17 C16 2.5(4) . . . . ?
C13 C14 C15 C16 1.5(5) . . . . ?
C32 C33 C34 C35 1.8(5) . . . . ?
C35 C30 C31 P2 -169.9(2) . . . . ?
C35 C30 C31 C32 2.6(4) . . . . ?
C43 C42 C47 C46 -0.7(5) . . . . ?
C43 C44 C45 C46 -0.3(5) . . . . ?
C19 C18 C23 C22 -0.5(5) . . . . ?
C37 C36 C41 C40 0.3(6) . . . . ?
C37 C38 C39 C40 -1.3(6) . . . . ?
C23 C18 C19 C20 0.2(4) . . . . ?
C14 C15 C16 C17 -2.0(5) . . . . ?
C26 C27 C28 C29 0.3(6) . . . . ?
C29 C24 C25 O1 175.2(3) . . . . ?
C29 C24 C25 C26 0.9(4) . . . . ?
C11 N2 C7 C6 -179.3(3) . . . . ?
C11 N2 C7 C8 0.7(4) . . . . ?
C47 C42 C43 C44 0.1(5) . . . . ?
C17 C12 C13 C14 -2.9(4) . . . . ?
C44 C45 C46 C47 -0.3(6) . . . . ?
C2 N1 C6 C7 179.1(3) . . . . ?
C2 N1 C6 C5 0.4(4) . . . . ?
C2 C3 C4 C5 1.1(6) . . . . ?
C8 C9 C10 C11 -0.3(5) . . . . ?
C20 C21 C22 C23 -0.6(5) . . . . ?
C22 C21 C20 C19 0.3(5) . . . . ?
C38 C39 C40 C41 2.4(7) . . . . ?
C41 C36 C37 C38 0.7(5) . . . . ?
C5 C6 C7 N2 170.7(3) . . . . ?
C5 C6 C7 C8 -9.2(5) . . . . ?
C1 C2 C3 C4 178.5(4) . . . . ?
O2 C49 C50 C50 153.1(18) . . . 3_576 ?
C49 O2 C51 C52 160(2) . . . . ?
C51 O2 C49 C50 -175(2) . . . . ?
